data_4300441
_journal_name_full 'Inorganic Chemistry'
_journal_paper_doi 10.1021/ic051286h
_journal_year 2006
_chemical_formula_moiety 'C18 H22 Co2 N6 O8.50 P2'
_chemical_formula_sum 'C18 H22 Co2 N6 O8.5 P2'
_chemical_formula_weight 638.22
_space_group_IT_number 15
_symmetry_cell_setting monoclinic
_symmetry_space_group_name_Hall '-C 2yc'
_symmetry_space_group_name_H-M 'C 1 2/c 1'
_cell_angle_alpha 90.00
_cell_angle_beta 126.80(3)
_cell_angle_gamma 90.00
_cell_formula_units_Z 8
_cell_length_a 28.245(4)
_cell_length_b 11.8501(16)
_cell_length_c 17.263(3)
_cell_measurement_temperature 100(2)
_cell_volume 4626.3(12)
_diffrn_ambient_temperature 100(2)
_exptl_crystal_density_diffrn 1.833
_cod_depositor_comments
;
The following automatic conversions were performed:
'_symmetry_cell_setting' value 'Monoclinic' changed to 'monoclinic'
according to '/home/saulius/struct/CIF-dictionaries/cif_core.dic'
dictionary named 'cif_core.dic' version 2.4.1 from 2010-06-29.

Automatic conversion script
Id: cif_fix_enum 1527 2010-12-29 10:47:43Z saulius 
;
_cod_original_sg_symbol_H-M 'C 2/c'
_cod_original_formula_sum 'C18 H22 Co2 N6 O8.50 P2'
_cod_database_code 4300441

loop_
_symmetry_equiv_pos_as_xyz
'x, y, z'
'-x, y, -z+1/2'
'x+1/2, y+1/2, z'
'-x+1/2, y+1/2, -z+1/2'
'-x, -y, -z'
'x, -y, z-1/2'
'-x+1/2, -y+1/2, -z'
'x+1/2, -y+1/2, z-1/2'

loop_
_atom_site_label
_atom_site_type_symbol
_atom_site_fract_x
_atom_site_fract_y
_atom_site_fract_z
_atom_site_U_iso_or_equiv
_atom_site_adp_type
_atom_site_occupancy
_atom_site_symmetry_multiplicity
_atom_site_calc_flag
_atom_site_refinement_flags
_atom_site_disorder_assembly
_atom_site_disorder_group
Co1 Co 0.71458(3) 0.86530(6) 0.43953(6) 0.0116(2) Uani 1 1 d . . .
Co2 Co 0.79862(3) 1.11441(6) 0.53897(6) 0.0143(2) Uani 1 1 d . . .
P1 P 0.65355(6) 0.62073(12) 0.33860(11) 0.0121(3) Uani 1 1 d . . .
H1 H 0.660(2) 0.631(4) 0.265(4) 0.002(13) Uiso 1 1 d . . .
P2 P 0.66834(7) 1.13537(14) 0.39467(13) 0.0245(4) Uani 1 1 d . . .
H2 H 0.655(3) 1.151(5) 0.465(4) 0.020(16) Uiso 1 1 d . . .
O7 O 0.63703(16) 0.8824(3) 0.2941(3) 0.0154(9) Uani 1 1 d D . .
H7A H 0.6208 0.8319 0.3027 0.019 Uiso 1 1 d RD . .
H7B H 0.6298 0.9498 0.2795 0.019 Uiso 1 1 d RD . .
O1 O 0.70619(15) 0.6854(3) 0.4235(3) 0.0131(9) Uani 1 1 d . . .
O4 O 0.71941(16) 1.0504(3) 0.4461(3) 0.0177(9) Uani 1 1 d . . .
O2 O 0.59497(17) 0.6751(4) 0.2989(3) 0.0239(10) Uani 1 1 d . . .
O5 O 0.6938(2) 1.2489(4) 0.3917(3) 0.0269(10) Uani 1 1 d . . .
O3 O 0.65533(19) 0.4974(4) 0.3624(3) 0.0319(12) Uani 1 1 d . . .
O1W O 0.5000 0.5202(5) 0.2500 0.0237(14) Uani 1 2 d SD . .
H5 H 0.5290 0.5590 0.2675 0.028 Uiso 1 1 d RD . .
O2W O 0.5000 0.8153(5) 0.2500 0.0322(16) Uani 1 2 d SD . .
H3 H 0.5228 0.7616 0.2673 0.039 Uiso 1 1 d RD . .
O6 O 0.6147(2) 1.0953(4) 0.3026(4) 0.0420(14) Uani 1 1 d . . .
O3W O 0.5000 1.1924(7) 0.2500 0.0455(19) Uani 1 2 d S . .
N1 N 0.7661(2) 0.8776(4) 0.3886(3) 0.0122(10) Uani 1 1 d . . .
N2 N 0.8426(2) 0.8806(4) 0.3840(4) 0.0163(11) Uani 1 1 d . . .
N21 N 0.6698(2) 0.8838(4) 0.5036(4) 0.0147(10) Uani 1 1 d . . .
N22 N 0.6047(2) 0.9277(4) 0.5297(4) 0.0169(11) Uani 1 1 d . . .
N42 N 1.0768(2) 0.8326(4) 0.5084(4) 0.0161(11) Uani 1 1 d . . .
N41 N 1.1558(2) 0.8585(4) 0.5136(4) 0.0175(11) Uani 1 1 d . . .
C6 C 0.9136(2) 0.8647(5) 0.3483(4) 0.0163(13) Uani 1 1 d . . .
H6A H 0.8820 0.8707 0.2814 0.020 Uiso 1 1 calc R . .
C26 C 0.6568(2) 0.9091(5) 0.6177(4) 0.0177(13) Uani 1 1 d . . .
H26A H 0.6638 0.9133 0.6787 0.021 Uiso 1 1 calc R . .
C11 C 0.8240(2) 0.8675(5) 0.4396(4) 0.0140(12) Uani 1 1 d . . .
H11A H 0.8495 0.8529 0.5072 0.017 Uiso 1 1 calc R . .
C1 C 0.9026(2) 0.8685(5) 0.4165(4) 0.0141(12) Uani 1 1 d . . .
C5 C 0.9718(3) 0.8519(5) 0.3790(4) 0.0184(13) Uani 1 1 d . . .
H5A H 0.9801 0.8482 0.3333 0.022 Uiso 1 1 calc R . .
C12 C 0.7468(3) 0.8966(6) 0.2959(5) 0.0225(14) Uani 1 1 d . . .
H12A H 0.7066 0.9074 0.2422 0.027 Uiso 1 1 calc R . .
C25 C 0.6972(3) 0.8833(5) 0.6015(4) 0.0187(13) Uani 1 1 d . . .
H25A H 0.7378 0.8674 0.6501 0.022 Uiso 1 1 calc R . .
C21 C 0.5503(2) 0.9636(5) 0.5133(4) 0.0170(13) Uani 1 1 d . . .
C23 C 0.5392(3) 0.9294(5) 0.5766(5) 0.0190(13) Uani 1 1 d . . .
H23A H 0.5662 0.8811 0.6292 0.023 Uiso 1 1 calc R . .
C22 C 0.5122(3) 1.0339(5) 0.4368(4) 0.0189(13) Uani 1 1 d . . .
H22A H 0.5208 1.0570 0.3937 0.023 Uiso 1 1 calc R . .
C24 C 0.6135(3) 0.9109(5) 0.4615(5) 0.0163(13) Uani 1 1 d . . .
H24A H 0.5839 0.9175 0.3937 0.020 Uiso 1 1 calc R . .
C13 C 0.7931(3) 0.8979(6) 0.2910(4) 0.0216(14) Uani 1 1 d . . .
H13A H 0.7915 0.9085 0.2349 0.026 Uiso 1 1 calc R . .
C4 C 1.0165(2) 0.8447(5) 0.4761(4) 0.0153(13) Uani 1 1 d . . .
C3 C 1.0058(3) 0.8468(5) 0.5441(4) 0.0193(14) Uani 1 1 d . . .
H3A H 1.0374 0.8396 0.6110 0.023 Uiso 1 1 calc R . .
C2 C 0.9479(2) 0.8598(5) 0.5132(4) 0.0168(13) Uani 1 1 d . . .
H2A H 0.9398 0.8626 0.5592 0.020 Uiso 1 1 calc R . .
C41 C 1.0976(2) 0.8777(5) 0.4628(4) 0.0155(13) Uani 1 1 d . . .
H41A H 1.0744 0.9174 0.4032 0.019 Uiso 1 1 calc R . .
C43 C 1.1222(3) 0.7812(6) 0.5909(5) 0.0251(15) Uani 1 1 d . . .
H43A H 1.1203 0.7425 0.6372 0.030 Uiso 1 1 calc R . .
C42 C 1.1707(3) 0.7965(6) 0.5936(5) 0.0246(15) Uani 1 1 d . . .
H42A H 1.2092 0.7689 0.6427 0.029 Uiso 1 1 calc R . .

loop_
_atom_site_aniso_label
_atom_site_aniso_U_11
_atom_site_aniso_U_22
_atom_site_aniso_U_33
_atom_site_aniso_U_23
_atom_site_aniso_U_13
_atom_site_aniso_U_12
Co1 0.0066(4) 0.0118(4) 0.0193(4) -0.0006(3) 0.0093(4) 0.0003(3)
Co2 0.0098(4) 0.0121(4) 0.0242(5) 0.0001(3) 0.0119(4) -0.0007(3)
P1 0.0078(7) 0.0106(8) 0.0191(8) -0.0003(6) 0.0087(6) 0.0006(6)
P2 0.0181(9) 0.0143(9) 0.0324(10) -0.0025(7) 0.0106(8) 0.0003(7)
O7 0.014(2) 0.008(2) 0.027(2) -0.0006(17) 0.0138(19) -0.0018(16)
O1 0.0067(19) 0.012(2) 0.021(2) 0.0006(16) 0.0083(18) 0.0003(15)
O4 0.012(2) 0.010(2) 0.033(2) -0.0009(18) 0.014(2) -0.0019(16)
O2 0.007(2) 0.016(2) 0.041(3) -0.004(2) 0.011(2) 0.0033(17)
O5 0.043(3) 0.012(2) 0.041(3) 0.003(2) 0.034(2) 0.004(2)
O3 0.027(3) 0.015(2) 0.033(3) 0.001(2) 0.007(2) -0.0014(19)
O1W 0.018(3) 0.017(4) 0.040(4) 0.000 0.020(3) 0.000
O2W 0.018(3) 0.018(4) 0.055(5) 0.000 0.018(3) 0.000
O6 0.036(3) 0.015(3) 0.045(3) 0.006(2) 0.009(3) 0.009(2)
O3W 0.047(5) 0.039(5) 0.064(5) 0.000 0.041(4) 0.000
N1 0.012(2) 0.009(3) 0.018(3) 0.0034(19) 0.010(2) 0.0009(18)
N2 0.010(2) 0.020(3) 0.022(3) 0.000(2) 0.011(2) 0.001(2)
N21 0.009(2) 0.012(3) 0.024(3) 0.001(2) 0.010(2) 0.0012(18)
N22 0.010(2) 0.021(3) 0.024(3) 0.000(2) 0.012(2) 0.002(2)
N42 0.007(2) 0.021(3) 0.022(3) -0.004(2) 0.009(2) -0.001(2)
N41 0.009(2) 0.025(3) 0.020(3) -0.002(2) 0.010(2) 0.000(2)
C6 0.010(3) 0.021(4) 0.016(3) -0.003(2) 0.006(3) -0.002(2)
C26 0.014(3) 0.020(3) 0.021(3) -0.004(3) 0.012(3) 0.002(2)
C11 0.011(3) 0.013(3) 0.019(3) -0.002(2) 0.010(3) -0.003(2)
C1 0.007(3) 0.016(3) 0.021(3) -0.002(2) 0.009(3) -0.001(2)
C5 0.021(3) 0.017(3) 0.025(3) 0.000(3) 0.018(3) 0.001(2)
C12 0.015(3) 0.033(4) 0.024(3) 0.006(3) 0.014(3) 0.005(3)
C25 0.009(3) 0.021(4) 0.021(3) -0.005(3) 0.006(3) -0.002(2)
C21 0.010(3) 0.013(3) 0.028(3) 0.002(3) 0.011(3) 0.001(2)
C23 0.019(3) 0.018(4) 0.026(3) 0.006(3) 0.017(3) 0.007(3)
C22 0.020(3) 0.019(3) 0.027(3) 0.003(3) 0.019(3) 0.003(2)
C24 0.016(3) 0.015(3) 0.028(3) 0.004(3) 0.018(3) 0.005(2)
C13 0.013(3) 0.043(4) 0.011(3) 0.006(3) 0.008(3) 0.007(3)
C4 0.011(3) 0.014(3) 0.027(3) 0.001(2) 0.014(3) -0.001(2)
C3 0.015(3) 0.024(4) 0.022(3) -0.004(3) 0.012(3) -0.002(2)
C2 0.013(3) 0.021(3) 0.024(3) -0.001(3) 0.016(3) 0.000(2)
C41 0.013(3) 0.017(3) 0.023(3) -0.001(2) 0.014(3) -0.003(2)
C43 0.017(3) 0.033(4) 0.028(4) 0.006(3) 0.015(3) 0.003(3)
C42 0.016(3) 0.035(4) 0.024(3) -0.003(3) 0.013(3) -0.002(3)

loop_
_geom_bond_atom_site_label_1
_geom_bond_atom_site_label_2
_geom_bond_distance
_geom_bond_site_symmetry_2
_geom_bond_publ_flag
Co1 N1 2.109(4) . ?
Co1 N21 2.133(5) . ?
Co1 O7 2.133(4) . ?
Co1 O1 2.144(4) . ?
Co1 O1 2.149(4) 7_666 ?
Co1 O4 2.196(4) . ?
Co2 O3 1.922(5) 7_666 ?
Co2 O5 1.949(4) 7_676 ?
Co2 O4 1.963(4) . ?
Co2 N41 1.998(5) 5_776 ?
P1 O2 1.505(4) . ?
P1 O3 1.511(5) . ?
P1 O1 1.528(4) . ?
P1 H1 1.40(5) . ?
P2 O6 1.470(5) . ?
P2 O4 1.533(4) . ?
P2 O5 1.541(5) . ?
P2 H2 1.47(6) . ?
O7 H7A 0.8194 . ?
O7 H7B 0.8259 . ?
O1 Co1 2.149(4) 7_666 ?
O5 Co2 1.949(4) 7_676 ?
O3 Co2 1.922(5) 7_666 ?
O1W H5 0.8232 . ?
O2W H3 0.8244 . ?
N1 C11 1.317(7) . ?
N1 C12 1.365(8) . ?
N2 C11 1.352(7) . ?
N2 C13 1.374(8) . ?
N2 C1 1.437(7) . ?
N21 C24 1.331(7) . ?
N21 C25 1.374(8) . ?
N22 C24 1.355(7) . ?
N22 C26 1.358(8) . ?
N22 C21 1.450(7) . ?
N42 C41 1.343(7) . ?
N42 C43 1.362(8) . ?
N42 C4 1.447(7) . ?
N41 C41 1.339(7) . ?
N41 C42 1.387(8) . ?
N41 Co2 1.998(5) 5_776 ?
C6 C1 1.387(8) . ?
C6 C5 1.399(8) . ?
C6 H6A 0.9500 . ?
C26 C25 1.362(8) . ?
C26 H26A 0.9500 . ?
C11 H11A 0.9500 . ?
C1 C2 1.370(8) . ?
C5 C4 1.370(9) . ?
C5 H5A 0.9500 . ?
C12 C13 1.359(8) . ?
C12 H12A 0.9500 . ?
C25 H25A 0.9500 . ?
C21 C23 1.367(8) . ?
C21 C22 1.376(8) . ?
C23 C22 1.398(8) 5_676 ?
C23 H23A 0.9500 . ?
C22 C23 1.398(8) 5_676 ?
C22 H22A 0.9500 . ?
C24 H24A 0.9500 . ?
C13 H13A 0.9500 . ?
C4 C3 1.377(8) . ?
C3 C2 1.392(8) . ?
C3 H3A 0.9500 . ?
C2 H2A 0.9500 . ?
C41 H41A 0.9500 . ?
C43 C42 1.355(8) . ?
C43 H43A 0.9500 . ?
C42 H42A 0.9500 . ?
